data_7059423
loop_
_publ_author_name
'Athira, Mohanakumaran'
'Meerakrishna, Ramakrishnan Suseela'
'Shanmugam, Ponnusamy'

_publ_section_title
;
 Synthesis of blue emissive functionalized 9,9-disubstituted fluorene
 derivatives via BF3&#x00B7;OEt2 mediated reaction of co-planar
 9-(phenylethynyl)-9H-fluoren-9-ols with isatin imines
;
_journal_issue 16
_journal_name_full 'New Journal of Chemistry'
_journal_page_first 6652
_journal_page_last 6660
_journal_paper_doi 10.1039/C9NJ05102C
_journal_volume 44
_journal_year 2020
_chemical_formula_moiety 'C37 H28 N2 O2'
_chemical_formula_sum 'C37 H28 N2 O2'
_chemical_formula_weight 532.61
_chemical_name_common AM3-3-F1
_chemical_name_systematic (E)-1-methyl-3-(2-oxo-2-phenyl-1-(9-(p-tolylamino)-9H-fluoren-9-yl)ethylidene)indolin-2-one
_space_group_crystal_system monoclinic
_space_group_IT_number 14
_space_group_name_Hall '-P 2yn'
_space_group_name_H-M_alt 'P 1 21/n 1'
_atom_sites_solution_hydrogens mixed
_audit_creation_method SHELXL-2018/3
_audit_update_record
;
2019-06-25 deposited with the CCDC.	2020-03-23 downloaded from the CCDC.
;
_cell_angle_alpha 90
_cell_angle_beta 98.427(17)
_cell_angle_gamma 90
_cell_formula_units_Z 4
_cell_length_a 11.867(3)
_cell_length_b 12.900(3)
_cell_length_c 18.148(6)
_cell_measurement_reflns_used 9801
_cell_measurement_temperature 296(2)
_cell_measurement_theta_max 72.06
_cell_measurement_theta_min 3.43
_cell_volume 2748.2(13)
_computing_cell_refinement 'APEX3/SAINT (Bruker, 2016)'
_computing_data_collection 'APEX3(Bruker, 2016)'
_computing_data_reduction 'SAINT/XPREP (Bruker, 2016)'
_computing_molecular_graphics 'ORTEP3 (Farrugia, 1997) and Mercury (Bruno et al., 2002)'
_computing_publication_material 'SHELXL-2018/3 (Sheldrick, 2018)'
_computing_structure_refinement 'SHELXL-2018/3 (Sheldrick, 2018)'
_computing_structure_solution 'SHELXT-2014/5 (Sheldrick, 2014)'
_diffrn_ambient_temperature 296(2)
_diffrn_measured_fraction_theta_full 0.995
_diffrn_measured_fraction_theta_max 0.995
_diffrn_measurement_device_type 'Bruker axs kappa apex3 CMOS Diffractometer'
_diffrn_measurement_method '\w and \f scan'
_diffrn_radiation_source 'micro-focus sealed tube'
_diffrn_radiation_type CuK\a
_diffrn_radiation_wavelength 1.54184
_diffrn_reflns_av_R_equivalents 0.0807
_diffrn_reflns_av_unetI/netI 0.0441
_diffrn_reflns_Laue_measured_fraction_full 0.995
_diffrn_reflns_Laue_measured_fraction_max 0.995
_diffrn_reflns_limit_h_max 14
_diffrn_reflns_limit_h_min -14
_diffrn_reflns_limit_k_max 15
_diffrn_reflns_limit_k_min -15
_diffrn_reflns_limit_l_max 22
_diffrn_reflns_limit_l_min -22
_diffrn_reflns_number 33648
_diffrn_reflns_point_group_measured_fraction_full 0.995
_diffrn_reflns_point_group_measured_fraction_max 0.995
_diffrn_reflns_theta_full 67.684
_diffrn_reflns_theta_max 69.999
_diffrn_reflns_theta_min 4.187
_exptl_absorpt_coefficient_mu 0.626
_exptl_absorpt_correction_T_max 0.7536
_exptl_absorpt_correction_T_min 0.6903
_exptl_absorpt_correction_type multi-scan
_exptl_absorpt_process_details 'SADABS(BRUKER 2016)'
_exptl_crystal_colour YELLOW
_exptl_crystal_density_diffrn 1.287
_exptl_crystal_description BLOCK
_exptl_crystal_F_000 1120
_exptl_crystal_recrystallization_method 'Re-crystallisation from solvent: CDCl3'
_exptl_crystal_size_max 0.150
_exptl_crystal_size_mid 0.150
_exptl_crystal_size_min 0.100
_refine_diff_density_max 0.190
_refine_diff_density_min -0.172
_refine_diff_density_rms 0.046
_refine_ls_extinction_coef 0.0096(8)
_refine_ls_extinction_expression Fc^*^=kFc[1+0.001xFc^2^\l^3^/sin(2\q)]^-1/4^
_refine_ls_extinction_method 'SHELXL-2018/3 (Sheldrick 2018)'
_refine_ls_goodness_of_fit_ref 1.093
_refine_ls_hydrogen_treatment mixed
_refine_ls_matrix_type full
_refine_ls_number_parameters 377
_refine_ls_number_reflns 5186
_refine_ls_number_restraints 0
_refine_ls_restrained_S_all 1.093
_refine_ls_R_factor_all 0.0982
_refine_ls_R_factor_gt 0.0643
_refine_ls_shift/su_max 0.000
_refine_ls_shift/su_mean 0.000
_refine_ls_structure_factor_coef Fsqd
_refine_ls_weighting_details 'w=1/[\s^2^(Fo^2^)+(0.0961P)^2^+0.4671P] where P=(Fo^2^+2Fc^2^)/3'
_refine_ls_weighting_scheme calc
_refine_ls_wR_factor_gt 0.1688
_refine_ls_wR_factor_ref 0.1986
_reflns_Friedel_coverage 0.000
_reflns_number_gt 3553
_reflns_number_total 5186
_reflns_threshold_expression 'I > 2\s(I)'
_cod_data_source_file c9nj05102c2.cif
_cod_data_source_block AM
_cod_depositor_comments
;
The following automatic conversions were performed:

data item '_exptl_absorpt_correction_type' value 'MULTI-SCAN' was
changed to 'multi-scan' in accordance with the
/home/data/users/saulius/crontab/automatic-downloads/rss-feeds/RSC/lib/dictionaries/cif_core.dic
dictionary named 'cif_core.dic' version 2.4.2 last updated on
2011-04-26.

Automatic conversion script
Id: cif_fix_values 7556 2019-12-06 15:28:31Z antanas 

 Adding full bibliography for 7059422--7059423.cif.

 Adding full bibliography for 7059422--7059423.cif.
;
_cod_original_cell_volume 2748.3(12)
_cod_original_sg_symbol_H-M 'P 21/n'
_cod_database_code 7059423
_shelx_shelxl_version_number 2018/3
_shelx_space_group_comment
;
The symmetry employed for this shelxl refinement is uniquely defined
by the following loop, which should always be used as a source of
symmetry information in preference to the above space-group names.
They are only intended as comments.
;
_shelx_estimated_absorpt_t_min 0.912
_shelx_estimated_absorpt_t_max 0.940

loop_
_space_group_symop_operation_xyz
'x, y, z'
'-x+1/2, y+1/2, -z+1/2'
'-x, -y, -z'
'x-1/2, -y-1/2, z-1/2'

loop_
_atom_site_label
_atom_site_type_symbol
_atom_site_fract_x
_atom_site_fract_y
_atom_site_fract_z
_atom_site_U_iso_or_equiv
_atom_site_adp_type
_atom_site_occupancy
_atom_site_site_symmetry_order
_atom_site_calc_flag
_atom_site_refinement_flags_posn
_atom_site_refinement_flags_adp
_atom_site_refinement_flags_occupancy
_atom_site_disorder_assembly
_atom_site_disorder_group
C1 C 0.3860(2) 0.4442(3) 0.36389(19) 0.0809(9) Uani 1 1 d . . . . .
H1 H 0.342979 0.483024 0.392781 0.097 Uiso 1 1 calc R U . . .
C2 C 0.3321(3) 0.3738(3) 0.3131(2) 0.0888(10) Uani 1 1 d . . . . .
H2 H 0.253452 0.366282 0.309159 0.107 Uiso 1 1 calc R U . . .
C3 C 0.3900(3) 0.3146(3) 0.26854(19) 0.0775(9) Uani 1 1 d . . . . .
C4 C 0.5067(3) 0.3282(3) 0.2772(2) 0.0812(9) Uani 1 1 d . . . . .
H4 H 0.549218 0.289726 0.247839 0.097 Uiso 1 1 calc R U . . .
C5 C 0.5626(2) 0.3979(2) 0.32874(18) 0.0765(8) Uani 1 1 d . . . . .
H5 H 0.641456 0.404005 0.333735 0.092 Uiso 1 1 calc R U . . .
C6 C 0.5025(2) 0.4581(2) 0.37250(15) 0.0601(7) Uani 1 1 d . . . . .
C7 C 0.6370(2) 0.60371(19) 0.40678(14) 0.0533(6) Uani 1 1 d . . . . .
C8 C 0.7524(2) 0.5527(2) 0.40130(15) 0.0562(6) Uani 1 1 d . . . . .
C9 C 0.8118(2) 0.4833(2) 0.45041(17) 0.0687(8) Uani 1 1 d . . . . .
H9 H 0.781911 0.459993 0.492032 0.082 Uiso 1 1 calc R U . . .
C10 C 0.9165(3) 0.4498(3) 0.4359(2) 0.0830(10) Uani 1 1 d . . . . .
H10 H 0.957573 0.402392 0.467907 0.100 Uiso 1 1 calc R U . . .
C11 C 0.9607(2) 0.4851(3) 0.3754(2) 0.0863(11) Uani 1 1 d . . . . .
H11 H 1.033025 0.463575 0.368097 0.104 Uiso 1 1 calc R U . . .
C12 C 0.9005(2) 0.5522(2) 0.32434(19) 0.0770(9) Uani 1 1 d . . . . .
H12 H 0.930309 0.574335 0.282420 0.092 Uiso 1 1 calc R U . . .
C13 C 0.7934(2) 0.5853(2) 0.33816(15) 0.0604(7) Uani 1 1 d . . . . .
C14 C 0.7056(2) 0.6471(2) 0.29274(14) 0.0595(7) Uani 1 1 d . . . . .
C15 C 0.7033(3) 0.6917(2) 0.22284(17) 0.0772(9) Uani 1 1 d . . . . .
H15 H 0.767343 0.689737 0.198890 0.093 Uiso 1 1 calc R U . . .
C16 C 0.6054(4) 0.7386(3) 0.18977(18) 0.0905(11) Uani 1 1 d . . . . .
H16 H 0.603425 0.768844 0.143075 0.109 Uiso 1 1 calc R U . . .
C17 C 0.5100(3) 0.7417(3) 0.22446(19) 0.0872(10) Uani 1 1 d . . . . .
H17 H 0.443557 0.771860 0.200235 0.105 Uiso 1 1 calc R U . . .
C18 C 0.5116(3) 0.7002(2) 0.29549(16) 0.0703(8) Uani 1 1 d . . . . .
H18 H 0.447786 0.704061 0.319575 0.084 Uiso 1 1 calc R U . . .
C19 C 0.6103(2) 0.6533(2) 0.32918(14) 0.0556(6) Uani 1 1 d . . . . .
C20 C 0.7664(2) 0.8604(2) 0.38827(16) 0.0631(7) Uani 1 1 d . . . . .
H20 H 0.689564 0.844746 0.375106 0.076 Uiso 1 1 calc R U . . .
C21 C 0.8146(3) 0.9377(2) 0.35119(19) 0.0793(9) Uani 1 1 d . . . . .
H21 H 0.770552 0.973859 0.313039 0.095 Uiso 1 1 calc R U . . .
C22 C 0.9274(3) 0.9614(3) 0.3703(2) 0.0933(11) Uani 1 1 d . . . . .
H22 H 0.960051 1.013690 0.345192 0.112 Uiso 1 1 calc R U . . .
C23 C 0.9924(3) 0.9079(3) 0.4269(3) 0.1055(13) Uani 1 1 d . . . . .
H23 H 1.068995 0.924480 0.439950 0.127 Uiso 1 1 calc R U . . .
C24 C 0.9455(3) 0.8302(3) 0.4645(2) 0.0839(10) Uani 1 1 d . . . . .
H24 H 0.990132 0.794389 0.502585 0.101 Uiso 1 1 calc R U . . .
C25 C 0.8309(2) 0.8054(2) 0.44502(15) 0.0612(7) Uani 1 1 d . . . . .
C26 C 0.7813(2) 0.7227(2) 0.48761(15) 0.0582(6) Uani 1 1 d . . . . .
C27 C 0.6574(2) 0.6926(2) 0.46480(14) 0.0569(6) Uani 1 1 d . . . . .
C28 C 0.5818(2) 0.7490(2) 0.49751(15) 0.0618(7) Uani 1 1 d . . . . .
C29 C 0.6069(3) 0.8362(2) 0.55074(16) 0.0683(8) Uani 1 1 d . . . . .
C30 C 0.7041(3) 0.8793(3) 0.59020(18) 0.0833(9) Uani 1 1 d . . . . .
H30 H 0.775047 0.852042 0.585115 0.100 Uiso 1 1 calc R U . . .
C31 C 0.6967(4) 0.9629(3) 0.6373(2) 0.1015(12) Uani 1 1 d . . . . .
H31 H 0.762848 0.991624 0.663149 0.122 Uiso 1 1 calc R U . . .
C32 C 0.5925(4) 1.0038(3) 0.6460(2) 0.1101(13) Uani 1 1 d . . . . .
H32 H 0.588597 1.060475 0.677240 0.132 Uiso 1 1 calc R U . . .
C33 C 0.4942(4) 0.9614(3) 0.6090(2) 0.1017(12) Uani 1 1 d . . . . .
H33 H 0.423654 0.988881 0.614978 0.122 Uiso 1 1 calc R U . . .
C34 C 0.5016(3) 0.8770(3) 0.56261(17) 0.0787(9) Uani 1 1 d . . . . .
C35 C 0.2924(3) 0.8409(4) 0.5199(2) 0.1115(14) Uani 1 1 d . . . . .
H35A H 0.249540 0.796688 0.483517 0.167 Uiso 1 1 calc R U . . .
H35B H 0.275813 0.912051 0.507210 0.167 Uiso 1 1 calc R U . . .
H35C H 0.271815 0.826528 0.568142 0.167 Uiso 1 1 calc R U . . .
C36 C 0.4535(3) 0.7426(3) 0.48258(17) 0.0690(8) Uani 1 1 d . . . . .
C37 C 0.3310(3) 0.2399(3) 0.2122(2) 0.1030(12) Uani 1 1 d . . . . .
H37A H 0.305241 0.180983 0.237326 0.155 Uiso 1 1 calc R U . . .
H37B H 0.383223 0.217543 0.179667 0.155 Uiso 1 1 calc R U . . .
H37C H 0.266947 0.273510 0.183432 0.155 Uiso 1 1 calc R U . . .
N1 N 0.5543(2) 0.52901(19) 0.42715(13) 0.0628(6) Uani 1 1 d . . . . .
N2 N 0.4133(2) 0.8218(2) 0.52135(15) 0.0812(8) Uani 1 1 d . . . . .
O1 O 0.83647(16) 0.68111(15) 0.54156(11) 0.0696(5) Uani 1 1 d . . . . .
O2 O 0.39148(18) 0.68226(19) 0.44337(13) 0.0831(7) Uani 1 1 d . . . . .
H1A H 0.497(3) 0.565(3) 0.4465(19) 0.109(13) Uiso 1 1 d . . . . .

loop_
_atom_site_aniso_label
_atom_site_aniso_U_11
_atom_site_aniso_U_22
_atom_site_aniso_U_33
_atom_site_aniso_U_23
_atom_site_aniso_U_13
_atom_site_aniso_U_12
C1 0.0601(16) 0.103(2) 0.081(2) -0.0014(19) 0.0114(15) -0.0020(16)
C2 0.0574(16) 0.114(3) 0.093(3) -0.002(2) 0.0050(16) -0.0148(17)
C3 0.0724(18) 0.079(2) 0.076(2) 0.0106(16) -0.0047(15) -0.0118(15)
C4 0.0700(18) 0.076(2) 0.096(2) -0.0096(17) 0.0051(16) -0.0052(15)
C5 0.0576(15) 0.0782(19) 0.091(2) -0.0105(17) 0.0035(15) -0.0028(14)
C6 0.0596(14) 0.0653(16) 0.0546(15) 0.0131(12) 0.0059(12) -0.0008(12)
C7 0.0505(12) 0.0583(14) 0.0503(14) 0.0062(11) 0.0049(10) 0.0071(11)
C8 0.0515(13) 0.0581(14) 0.0567(15) -0.0067(12) -0.0003(11) 0.0036(11)
C9 0.0657(16) 0.0638(17) 0.0699(19) -0.0087(13) -0.0125(13) 0.0142(13)
C10 0.0716(19) 0.0713(19) 0.096(3) -0.0261(18) -0.0202(18) 0.0185(15)
C11 0.0524(16) 0.082(2) 0.120(3) -0.036(2) -0.0010(18) 0.0148(15)
C12 0.0600(16) 0.077(2) 0.097(2) -0.0277(17) 0.0230(16) -0.0052(14)
C13 0.0549(14) 0.0593(15) 0.0668(17) -0.0125(12) 0.0082(12) -0.0016(11)
C14 0.0705(16) 0.0566(15) 0.0527(15) -0.0035(11) 0.0130(12) -0.0041(12)
C15 0.105(2) 0.0683(18) 0.0629(18) 0.0002(14) 0.0281(17) -0.0046(17)
C16 0.139(3) 0.076(2) 0.0586(19) 0.0171(16) 0.020(2) 0.020(2)
C17 0.109(3) 0.082(2) 0.066(2) 0.0132(16) -0.0022(18) 0.0300(19)
C18 0.0710(17) 0.0765(19) 0.0605(17) 0.0095(14) -0.0002(13) 0.0170(14)
C19 0.0557(13) 0.0590(15) 0.0507(14) 0.0022(11) 0.0035(11) 0.0025(11)
C20 0.0626(15) 0.0579(15) 0.0679(18) 0.0016(13) 0.0065(13) 0.0070(12)
C21 0.084(2) 0.0673(19) 0.087(2) 0.0112(16) 0.0120(17) 0.0042(16)
C22 0.089(2) 0.079(2) 0.114(3) 0.014(2) 0.024(2) -0.0050(18)
C23 0.067(2) 0.097(3) 0.150(4) 0.013(3) 0.006(2) -0.0127(19)
C24 0.0640(17) 0.078(2) 0.104(3) 0.0050(18) -0.0065(17) 0.0010(15)
C25 0.0607(15) 0.0564(15) 0.0647(17) -0.0060(12) 0.0036(12) 0.0074(12)
C26 0.0612(15) 0.0565(14) 0.0541(15) -0.0051(12) -0.0009(12) 0.0140(12)
C27 0.0600(14) 0.0606(15) 0.0490(14) 0.0084(11) 0.0041(11) 0.0147(12)
C28 0.0657(16) 0.0674(16) 0.0524(15) 0.0062(12) 0.0093(12) 0.0160(13)
C29 0.0800(18) 0.0699(18) 0.0571(17) 0.0071(13) 0.0174(14) 0.0241(15)
C30 0.095(2) 0.084(2) 0.072(2) -0.0143(17) 0.0155(17) 0.0138(18)
C31 0.134(3) 0.089(3) 0.084(3) -0.022(2) 0.024(2) 0.006(2)
C32 0.150(4) 0.092(3) 0.094(3) -0.023(2) 0.036(3) 0.022(3)
C33 0.128(3) 0.094(3) 0.090(3) -0.003(2) 0.039(2) 0.045(2)
C34 0.098(2) 0.083(2) 0.0585(18) 0.0081(15) 0.0227(16) 0.0314(18)
C35 0.086(2) 0.153(4) 0.102(3) 0.007(3) 0.033(2) 0.047(2)
C36 0.0721(18) 0.078(2) 0.0586(17) 0.0129(14) 0.0151(14) 0.0216(15)
C37 0.093(3) 0.108(3) 0.101(3) -0.008(2) -0.007(2) -0.026(2)
N1 0.0630(13) 0.0677(14) 0.0583(14) 0.0057(11) 0.0111(11) 0.0000(11)
N2 0.0758(16) 0.098(2) 0.0734(17) 0.0095(15) 0.0241(13) 0.0350(15)
O1 0.0721(12) 0.0709(12) 0.0609(12) 0.0026(9) -0.0062(9) 0.0168(9)
O2 0.0625(12) 0.1025(17) 0.0850(16) 0.0004(13) 0.0136(11) 0.0170(11)

loop_
_atom_type_symbol
_atom_type_description
_atom_type_scat_dispersion_real
_atom_type_scat_dispersion_imag
_atom_type_scat_source
C C 0.0181 0.0091 'International Tables Vol C Tables 4.2.6.8 and 6.1.1.4'
H H 0.0000 0.0000 'International Tables Vol C Tables 4.2.6.8 and 6.1.1.4'
N N 0.0311 0.0180 'International Tables Vol C Tables 4.2.6.8 and 6.1.1.4'
O O 0.0492 0.0322 'International Tables Vol C Tables 4.2.6.8 and 6.1.1.4'

loop_
_geom_angle_atom_site_label_1
_geom_angle_atom_site_label_2
_geom_angle_atom_site_label_3
_geom_angle
_geom_angle_site_symmetry_1
_geom_angle_site_symmetry_3
_geom_angle_publ_flag
C6 C1 C2 121.3(3) . . ?
C6 C1 H1 119.4 . . ?
C2 C1 H1 119.4 . . ?
C3 C2 C1 122.4(3) . . ?
C3 C2 H2 118.8 . . ?
C1 C2 H2 118.8 . . ?
C2 C3 C4 116.3(3) . . ?
C2 C3 C37 122.4(3) . . ?
C4 C3 C37 121.2(3) . . ?
C3 C4 C5 122.0(3) . . ?
C3 C4 H4 119.0 . . ?
C5 C4 H4 119.0 . . ?
C6 C5 C4 120.9(3) . . ?
C6 C5 H5 119.6 . . ?
C4 C5 H5 119.6 . . ?
C1 C6 C5 117.1(3) . . ?
C1 C6 N1 119.1(3) . . ?
C5 C6 N1 123.8(2) . . ?
N1 C7 C8 111.8(2) . . ?
N1 C7 C19 116.8(2) . . ?
C8 C7 C19 100.6(2) . . ?
N1 C7 C27 111.1(2) . . ?
C8 C7 C27 107.98(19) . . ?
C19 C7 C27 107.7(2) . . ?
C13 C8 C9 121.8(3) . . ?
C13 C8 C7 110.5(2) . . ?
C9 C8 C7 127.7(3) . . ?
C10 C9 C8 118.0(3) . . ?
C10 C9 H9 121.0 . . ?
C8 C9 H9 121.0 . . ?
C11 C10 C9 120.9(3) . . ?
C11 C10 H10 119.6 . . ?
C9 C10 H10 119.6 . . ?
C10 C11 C12 121.7(3) . . ?
C10 C11 H11 119.2 . . ?
C12 C11 H11 119.2 . . ?
C11 C12 C13 117.6(3) . . ?
C11 C12 H12 121.2 . . ?
C13 C12 H12 121.2 . . ?
C8 C13 C12 119.9(3) . . ?
C8 C13 C14 109.0(2) . . ?
C12 C13 C14 130.9(3) . . ?
C15 C14 C19 120.1(3) . . ?
C15 C14 C13 131.0(3) . . ?
C19 C14 C13 108.9(2) . . ?
C16 C15 C14 119.1(3) . . ?
C16 C15 H15 120.5 . . ?
C14 C15 H15 120.5 . . ?
C15 C16 C17 121.0(3) . . ?
C15 C16 H16 119.5 . . ?
C17 C16 H16 119.5 . . ?
C16 C17 C18 120.8(3) . . ?
C16 C17 H17 119.6 . . ?
C18 C17 H17 119.6 . . ?
C19 C18 C17 118.3(3) . . ?
C19 C18 H18 120.8 . . ?
C17 C18 H18 120.8 . . ?
C18 C19 C14 120.7(3) . . ?
C18 C19 C7 129.5(2) . . ?
C14 C19 C7 109.8(2) . . ?
C21 C20 C25 120.7(3) . . ?
C21 C20 H20 119.6 . . ?
C25 C20 H20 119.6 . . ?
C22 C21 C20 120.1(3) . . ?
C22 C21 H21 120.0 . . ?
C20 C21 H21 120.0 . . ?
C21 C22 C23 119.9(3) . . ?
C21 C22 H22 120.1 . . ?
C23 C22 H22 120.1 . . ?
C24 C23 C22 120.8(3) . . ?
C24 C23 H23 119.6 . . ?
C22 C23 H23 119.6 . . ?
C23 C24 C25 119.6(3) . . ?
C23 C24 H24 120.2 . . ?
C25 C24 H24 120.2 . . ?
C20 C25 C24 119.0(3) . . ?
C20 C25 C26 122.4(2) . . ?
C24 C25 C26 118.6(3) . . ?
O1 C26 C25 121.7(3) . . ?
O1 C26 C27 119.4(3) . . ?
C25 C26 C27 118.9(2) . . ?
C28 C27 C26 114.8(2) . . ?
C28 C27 C7 130.2(2) . . ?
C26 C27 C7 115.0(2) . . ?
C27 C28 C29 127.5(3) . . ?
C27 C28 C36 127.3(3) . . ?
C29 C28 C36 105.1(2) . . ?
C30 C29 C34 117.7(3) . . ?
C30 C29 C28 135.7(3) . . ?
C34 C29 C28 106.6(3) . . ?
C29 C30 C31 120.6(3) . . ?
C29 C30 H30 119.7 . . ?
C31 C30 H30 119.7 . . ?
C32 C31 C30 120.5(4) . . ?
C32 C31 H31 119.7 . . ?
C30 C31 H31 119.7 . . ?
C33 C32 C31 120.4(4) . . ?
C33 C32 H32 119.8 . . ?
C31 C32 H32 119.8 . . ?
C32 C33 C34 119.1(4) . . ?
C32 C33 H33 120.5 . . ?
C34 C33 H33 120.5 . . ?
C33 C34 N2 128.3(3) . . ?
C33 C34 C29 121.7(4) . . ?
N2 C34 C29 110.0(3) . . ?
N2 C35 H35A 109.5 . . ?
N2 C35 H35B 109.5 . . ?
H35A C35 H35B 109.5 . . ?
N2 C35 H35C 109.5 . . ?
H35A C35 H35C 109.5 . . ?
H35B C35 H35C 109.5 . . ?
O2 C36 N2 123.3(3) . . ?
O2 C36 C28 130.1(3) . . ?
N2 C36 C28 106.6(3) . . ?
C3 C37 H37A 109.5 . . ?
C3 C37 H37B 109.5 . . ?
H37A C37 H37B 109.5 . . ?
C3 C37 H37C 109.5 . . ?
H37A C37 H37C 109.5 . . ?
H37B C37 H37C 109.5 . . ?
C6 N1 C7 119.1(2) . . ?
C6 N1 H1A 109(2) . . ?
C7 N1 H1A 109(2) . . ?
C36 N2 C34 111.6(3) . . ?
C36 N2 C35 122.4(3) . . ?
C34 N2 C35 125.9(3) . . ?

loop_
_geom_bond_atom_site_label_1
_geom_bond_atom_site_label_2
_geom_bond_distance
_geom_bond_site_symmetry_2
_geom_bond_publ_flag
C1 C6 1.380(4) . ?
C1 C2 1.383(5) . ?
C1 H1 0.9300 . ?
C2 C3 1.369(5) . ?
C2 H2 0.9300 . ?
C3 C4 1.382(4) . ?
C3 C37 1.502(5) . ?
C4 C5 1.392(4) . ?
C4 H4 0.9300 . ?
C5 C6 1.381(4) . ?
C5 H5 0.9300 . ?
C6 N1 1.421(4) . ?
C7 N1 1.461(3) . ?
C7 C8 1.536(3) . ?
C7 C19 1.537(3) . ?
C7 C27 1.552(4) . ?
C8 C13 1.375(4) . ?
C8 C9 1.381(4) . ?
C9 C10 1.377(4) . ?
C9 H9 0.9300 . ?
C10 C11 1.364(5) . ?
C10 H10 0.9300 . ?
C11 C12 1.387(5) . ?
C11 H11 0.9300 . ?
C12 C13 1.398(4) . ?
C12 H12 0.9300 . ?
C13 C14 1.467(4) . ?
C14 C15 1.390(4) . ?
C14 C19 1.393(3) . ?
C15 C16 1.367(5) . ?
C15 H15 0.9300 . ?
C16 C17 1.375(5) . ?
C16 H16 0.9300 . ?
C17 C18 1.393(4) . ?
C17 H17 0.9300 . ?
C18 C19 1.379(3) . ?
C18 H18 0.9300 . ?
C20 C21 1.374(4) . ?
C20 C25 1.385(4) . ?
C20 H20 0.9300 . ?
C21 C22 1.367(4) . ?
C21 H21 0.9300 . ?
C22 C23 1.377(5) . ?
C22 H22 0.9300 . ?
C23 C24 1.374(5) . ?
C23 H23 0.9300 . ?
C24 C25 1.391(4) . ?
C24 H24 0.9300 . ?
C25 C26 1.489(4) . ?
C26 O1 1.220(3) . ?
C26 C27 1.519(4) . ?
C27 C28 1.358(4) . ?
C28 C29 1.484(4) . ?
C28 C36 1.509(4) . ?
C29 C30 1.382(4) . ?
C29 C34 1.402(4) . ?
C30 C31 1.387(4) . ?
C30 H30 0.9300 . ?
C31 C32 1.375(5) . ?
C31 H31 0.9300 . ?
C32 C33 1.371(5) . ?
C32 H32 0.9300 . ?
C33 C34 1.387(5) . ?
C33 H33 0.9300 . ?
C34 N2 1.391(4) . ?
C35 N2 1.453(4) . ?
C35 H35A 0.9600 . ?
C35 H35B 0.9600 . ?
C35 H35C 0.9600 . ?
C36 O2 1.225(4) . ?
C36 N2 1.365(4) . ?
C37 H37A 0.9600 . ?
C37 H37B 0.9600 . ?
C37 H37C 0.9600 . ?
N1 H1A 0.94(3) . ?

loop_
_geom_hbond_atom_site_label_D
_geom_hbond_atom_site_label_H
_geom_hbond_atom_site_label_A
_geom_hbond_distance_DH
_geom_hbond_distance_HA
_geom_hbond_distance_DA
_geom_hbond_angle_DHA
_geom_hbond_site_symmetry_A
_geom_hbond_publ_flag
N1 H1A O2 0.94(3) 1.96(4) 2.810(3) 151(3) . yes

loop_
_geom_torsion_atom_site_label_1
_geom_torsion_atom_site_label_2
_geom_torsion_atom_site_label_3
_geom_torsion_atom_site_label_4
_geom_torsion
_geom_torsion_site_symmetry_1
_geom_torsion_site_symmetry_2
_geom_torsion_site_symmetry_3
_geom_torsion_site_symmetry_4
_geom_torsion_publ_flag
C6 C1 C2 C3 -0.4(5) . . . . ?
C1 C2 C3 C4 0.6(5) . . . . ?
C1 C2 C3 C37 -178.5(3) . . . . ?
C2 C3 C4 C5 0.3(5) . . . . ?
C37 C3 C4 C5 179.4(3) . . . . ?
C3 C4 C5 C6 -1.3(5) . . . . ?
C2 C1 C6 C5 -0.6(5) . . . . ?
C2 C1 C6 N1 -178.0(3) . . . . ?
C4 C5 C6 C1 1.4(5) . . . . ?
C4 C5 C6 N1 178.6(3) . . . . ?
N1 C7 C8 C13 135.0(2) . . . . ?
C19 C7 C8 C13 10.3(3) . . . . ?
C27 C7 C8 C13 -102.5(2) . . . . ?
N1 C7 C8 C9 -44.9(4) . . . . ?
C19 C7 C8 C9 -169.7(3) . . . . ?
C27 C7 C8 C9 77.6(3) . . . . ?
C13 C8 C9 C10 2.3(4) . . . . ?
C7 C8 C9 C10 -177.8(3) . . . . ?
C8 C9 C10 C11 0.8(4) . . . . ?
C9 C10 C11 C12 -2.9(5) . . . . ?
C10 C11 C12 C13 1.8(4) . . . . ?
C9 C8 C13 C12 -3.3(4) . . . . ?
C7 C8 C13 C12 176.7(2) . . . . ?
C9 C8 C13 C14 172.6(2) . . . . ?
C7 C8 C13 C14 -7.3(3) . . . . ?
C11 C12 C13 C8 1.2(4) . . . . ?
C11 C12 C13 C14 -173.7(3) . . . . ?
C8 C13 C14 C15 -175.9(3) . . . . ?
C12 C13 C14 C15 -0.5(5) . . . . ?
C8 C13 C14 C19 0.7(3) . . . . ?
C12 C13 C14 C19 176.0(3) . . . . ?
C19 C14 C15 C16 -2.0(4) . . . . ?
C13 C14 C15 C16 174.3(3) . . . . ?
C14 C15 C16 C17 -0.3(5) . . . . ?
C15 C16 C17 C18 2.2(6) . . . . ?
C16 C17 C18 C19 -1.9(5) . . . . ?
C17 C18 C19 C14 -0.4(4) . . . . ?
C17 C18 C19 C7 178.6(3) . . . . ?
C15 C14 C19 C18 2.3(4) . . . . ?
C13 C14 C19 C18 -174.7(2) . . . . ?
C15 C14 C19 C7 -176.8(2) . . . . ?
C13 C14 C19 C7 6.2(3) . . . . ?
N1 C7 C19 C18 49.9(4) . . . . ?
C8 C7 C19 C18 171.2(3) . . . . ?
C27 C7 C19 C18 -75.9(3) . . . . ?
N1 C7 C19 C14 -131.0(2) . . . . ?
C8 C7 C19 C14 -9.8(3) . . . . ?
C27 C7 C19 C14 103.2(2) . . . . ?
C25 C20 C21 C22 -0.3(5) . . . . ?
C20 C21 C22 C23 -0.1(5) . . . . ?
C21 C22 C23 C24 0.3(6) . . . . ?
C22 C23 C24 C25 -0.1(6) . . . . ?
C21 C20 C25 C24 0.5(4) . . . . ?
C21 C20 C25 C26 178.6(3) . . . . ?
C23 C24 C25 C20 -0.3(5) . . . . ?
C23 C24 C25 C26 -178.6(3) . . . . ?
C20 C25 C26 O1 -173.6(2) . . . . ?
C24 C25 C26 O1 4.6(4) . . . . ?
C20 C25 C26 C27 4.1(4) . . . . ?
C24 C25 C26 C27 -177.8(3) . . . . ?
O1 C26 C27 C28 89.3(3) . . . . ?
C25 C26 C27 C28 -88.4(3) . . . . ?
O1 C26 C27 C7 -91.8(3) . . . . ?
C25 C26 C27 C7 90.5(3) . . . . ?
N1 C7 C27 C28 -45.4(3) . . . . ?
C8 C7 C27 C28 -168.4(3) . . . . ?
C19 C7 C27 C28 83.7(3) . . . . ?
N1 C7 C27 C26 135.9(2) . . . . ?
C8 C7 C27 C26 12.9(3) . . . . ?
C19 C7 C27 C26 -95.0(2) . . . . ?
C26 C27 C28 C29 1.3(4) . . . . ?
C7 C27 C28 C29 -177.4(2) . . . . ?
C26 C27 C28 C36 175.6(2) . . . . ?
C7 C27 C28 C36 -3.1(5) . . . . ?
C27 C28 C29 C30 -9.5(5) . . . . ?
C36 C28 C29 C30 175.2(3) . . . . ?
C27 C28 C29 C34 173.6(3) . . . . ?
C36 C28 C29 C34 -1.7(3) . . . . ?
C34 C29 C30 C31 -2.7(5) . . . . ?
C28 C29 C30 C31 -179.4(3) . . . . ?
C29 C30 C31 C32 0.6(6) . . . . ?
C30 C31 C32 C33 0.9(7) . . . . ?
C31 C32 C33 C34 -0.1(6) . . . . ?
C32 C33 C34 N2 178.8(4) . . . . ?
C32 C33 C34 C29 -2.1(6) . . . . ?
C30 C29 C34 C33 3.5(5) . . . . ?
C28 C29 C34 C33 -178.9(3) . . . . ?
C30 C29 C34 N2 -177.2(3) . . . . ?
C28 C29 C34 N2 0.3(3) . . . . ?
C27 C28 C36 O2 5.9(5) . . . . ?
C29 C28 C36 O2 -178.7(3) . . . . ?
C27 C28 C36 N2 -172.8(3) . . . . ?
C29 C28 C36 N2 2.5(3) . . . . ?
C1 C6 N1 C7 -132.8(3) . . . . ?
C5 C6 N1 C7 49.9(4) . . . . ?
C8 C7 N1 C6 -75.5(3) . . . . ?
C19 C7 N1 C6 39.7(3) . . . . ?
C27 C7 N1 C6 163.8(2) . . . . ?
O2 C36 N2 C34 178.7(3) . . . . ?
C28 C36 N2 C34 -2.4(3) . . . . ?
O2 C36 N2 C35 0.6(5) . . . . ?
C28 C36 N2 C35 179.5(3) . . . . ?
C33 C34 N2 C36 -179.4(3) . . . . ?
C29 C34 N2 C36 1.4(4) . . . . ?
C33 C34 N2 C35 -1.4(6) . . . . ?
C29 C34 N2 C35 179.4(3) . . . . ?
